data_4115535
loop_
_publ_author_name
'Ram Thaimattam'
'Feng Xue'
'Jagarlapudi A. R. P. Sarma'
'Thomas C. W. Mak'
'Gautam R. Desiraju'

_publ_section_title
;
 Inclusion Compounds of Tetrakis(4-nitrophenyl)methane: C-H...O Networks,
 Pseudopolymorphism, and Structural Transformations
;
_journal_name_full 'Journal of the American Chemical Society'
_journal_page_first 4432
_journal_page_last 4445
_journal_paper_doi 10.1021/ja0031826
_journal_volume 123
_journal_year 2001
_chemical_formula_sum 'C33 H26 N4 O8'
_chemical_formula_weight 606.58
_chemical_name_systematic
; 
 ? 
;
_space_group_IT_number 15
_symmetry_cell_setting monoclinic
_symmetry_space_group_name_Hall '-C 2yc'
_symmetry_space_group_name_H-M 'C 1 2/c 1'
_atom_sites_solution_hydrogens geom
_atom_sites_solution_primary direct
_atom_sites_solution_secondary difmap
_audit_creation_method SHELXL-97
_cell_angle_alpha 90.00
_cell_angle_beta 97.36(5)
_cell_angle_gamma 90.00
_cell_formula_units_Z 16
_cell_length_a 18.642(3)
_cell_length_b 18.706(4)
_cell_length_c 34.164(6)
_cell_measurement_reflns_used 25
_cell_measurement_temperature 294(2)
_cell_measurement_theta_max 6.4
_cell_measurement_theta_min 4.5
_cell_volume 11815(4)
_computing_cell_refinement 'MSC/AFC Diffractometer Control'
_computing_data_collection 'MSC/AFC Diffractometer Control'
_computing_data_reduction 'MSC/AFC Diffractometer Control'
_computing_molecular_graphics 'SHELXTL-PC (Siemens, 1990)'
_computing_structure_refinement 'SHELXL-97 (Sheldrick, 1997)'
_computing_structure_solution 'SHELXS-97 (Sheldrick, 1990)'
_diffrn_ambient_temperature 294(2)
_diffrn_measured_fraction_theta_full 0.994
_diffrn_measured_fraction_theta_max 0.994
_diffrn_measurement_device_type 'Rigaku AFC7R'
_diffrn_measurement_method '\w scan'
_diffrn_radiation_monochromator graphite
_diffrn_radiation_source
;
Rigaku RU-200 rotating-anode generator powered at 50kV / 60mA
;
_diffrn_radiation_type MoK\a
_diffrn_radiation_wavelength 0.71073
_diffrn_reflns_av_R_equivalents 0.0425
_diffrn_reflns_av_sigmaI/netI 0.1229
_diffrn_reflns_limit_h_max 22
_diffrn_reflns_limit_h_min 0
_diffrn_reflns_limit_k_max 22
_diffrn_reflns_limit_k_min 0
_diffrn_reflns_limit_l_max 40
_diffrn_reflns_limit_l_min -40
_diffrn_reflns_number 10809
_diffrn_reflns_theta_full 25.10
_diffrn_reflns_theta_max 25.10
_diffrn_reflns_theta_min 2.05
_diffrn_standards_decay_% -9.67
_diffrn_standards_interval_count 197
_diffrn_standards_number 3
_exptl_absorpt_coefficient_mu 0.099
_exptl_absorpt_correction_T_max 1.000
_exptl_absorpt_correction_T_min 0.981
_exptl_absorpt_correction_type PSI
_exptl_crystal_colour Colorless
_exptl_crystal_density_diffrn 1.364
_exptl_crystal_description prism
_exptl_crystal_F_000 5056
_exptl_crystal_size_max 0.60
_exptl_crystal_size_mid 0.55
_exptl_crystal_size_min 0.42
_refine_diff_density_max 0.508
_refine_diff_density_min -0.312
_refine_diff_density_rms 0.050
_refine_ls_extinction_method none
_refine_ls_goodness_of_fit_ref 0.919
_refine_ls_hydrogen_treatment mixed
_refine_ls_matrix_type fullcycle
_refine_ls_number_parameters 811
_refine_ls_number_reflns 10462
_refine_ls_number_restraints 1616
_refine_ls_restrained_S_all 0.952
_refine_ls_R_factor_all 0.2244
_refine_ls_R_factor_gt 0.0759
_refine_ls_shift/su_max 0.021
_refine_ls_shift/su_mean 0.001
_refine_ls_structure_factor_coef Fsqd
_refine_ls_weighting_details 'calc w=1/[\s^2^(Fo^2^)+(0.1315P)^2^+0.0000P] where P=(Fo^2^+2Fc^2^)/3'
_refine_ls_weighting_scheme calc
_refine_ls_wR_factor_gt 0.2183
_refine_ls_wR_factor_ref 0.2484
_reflns_number_gt 3944
_reflns_number_total 10462
_reflns_threshold_expression >2sigma(I)
_cod_data_source_file ja0031826_14.cif
_cod_data_source_block 14
_cod_original_cell_volume 11815(6)
_cod_database_code 4115535

loop_
_symmetry_equiv_pos_as_xyz
'x, y, z'
'-x, y, -z+1/2'
'x+1/2, y+1/2, z'
'-x+1/2, y+1/2, -z+1/2'
'-x, -y, -z'
'x, -y, z-1/2'
'-x+1/2, -y+1/2, -z'
'x+1/2, -y+1/2, z-1/2'

loop_
_atom_site_label
_atom_site_type_symbol
_atom_site_fract_x
_atom_site_fract_y
_atom_site_fract_z
_atom_site_U_iso_or_equiv
_atom_site_adp_type
_atom_site_occupancy
_atom_site_symmetry_multiplicity
_atom_site_calc_flag
_atom_site_refinement_flags
C1 C 0.47048(14) 0.05843(13) 0.62917(7) 0.0521(8) Uani 1 1 d D
C2 C 0.45752(14) 0.12359(14) 0.65486(8) 0.0542(8) Uani 1 1 d D
C3 C 0.46851(17) 0.19341(14) 0.64286(8) 0.0644(9) Uani 1 1 d D
H3 H 0.4853 0.2008 0.6187 0.077 Uiso 1 1 calc R
C4 C 0.45568(17) 0.25161(16) 0.66516(9) 0.0706(10) Uani 1 1 d D
H4 H 0.4649 0.2975 0.6566 0.085 Uiso 1 1 calc R
C5 C 0.42921(16) 0.24152(16) 0.70004(8) 0.0654(9) Uani 1 1 d D
C6 C 0.41471(17) 0.17421(16) 0.71285(9) 0.0683(10) Uani 1 1 d D
H6 H 0.3959 0.1677 0.7365 0.082 Uiso 1 1 calc R
C7 C 0.42872(16) 0.11593(15) 0.68976(9) 0.0603(9) Uani 1 1 d D
H7 H 0.4183 0.0702 0.6982 0.072 Uiso 1 1 calc R
N1 N 0.41598(16) 0.30422(14) 0.72409(8) 0.0845(9) Uani 1 1 d D
O1 O 0.42450(17) 0.36329(13) 0.71024(8) 0.1138(10) Uani 1 1 d D
O2 O 0.39844(18) 0.29428(15) 0.75605(8) 0.1265(11) Uani 1 1 d D
C8 C 0.53156(14) 0.06878(13) 0.60353(7) 0.0499(8) Uani 1 1 d D
C9 C 0.53025(16) 0.02968(15) 0.56892(8) 0.0613(9) Uani 1 1 d D
H9 H 0.4920 -0.0015 0.5616 0.074 Uiso 1 1 calc R
C10 C 0.58438(16) 0.03610(16) 0.54525(9) 0.0668(9) Uani 1 1 d D
H10 H 0.5831 0.0095 0.5222 0.080 Uiso 1 1 calc R
C11 C 0.63956(15) 0.08185(16) 0.55620(8) 0.0623(9) Uani 1 1 d D
C12 C 0.64545(16) 0.11877(17) 0.59095(9) 0.0670(10) Uani 1 1 d D
H12 H 0.6853 0.1478 0.5986 0.080 Uiso 1 1 calc R
C13 C 0.59083(15) 0.11201(15) 0.61453(9) 0.0611(9) Uani 1 1 d D
H13 H 0.5940 0.1370 0.6382 0.073 Uiso 1 1 calc R
N2 N 0.69690(15) 0.09014(16) 0.53095(9) 0.0882(10) Uani 1 1 d D
O3 O 0.75166(14) 0.12073(19) 0.54339(8) 0.1268(12) Uani 1 1 d D
O4 O 0.68376(17) 0.06980(18) 0.49671(9) 0.1492(13) Uani 1 1 d D
C14 C 0.49559(14) -0.00791(14) 0.65456(7) 0.0537(8) Uani 1 1 d D
C15 C 0.54231(16) 0.00047(16) 0.68936(8) 0.0663(9) Uani 1 1 d D
H15 H 0.5570 0.0462 0.6976 0.080 Uiso 1 1 calc R
C16 C 0.56747(16) -0.05801(16) 0.71217(9) 0.0666(10) Uani 1 1 d D
H16 H 0.5981 -0.0519 0.7356 0.080 Uiso 1 1 calc R
C17 C 0.54597(17) -0.12494(15) 0.69918(8) 0.0622(9) Uani 1 1 d D
C18 C 0.50245(17) -0.13533(16) 0.66438(8) 0.0661(10) Uani 1 1 d D
H18 H 0.4898 -0.1813 0.6557 0.079 Uiso 1 1 calc R
C19 C 0.47749(18) -0.07679(15) 0.64229(8) 0.0663(10) Uani 1 1 d D
H19 H 0.4478 -0.0837 0.6186 0.080 Uiso 1 1 calc R
N3 N 0.57039(15) -0.18757(14) 0.72297(8) 0.0804(9) Uani 1 1 d D
O5 O 0.60327(18) -0.17819(14) 0.75510(8) 0.1257(11) Uani 1 1 d D
O6 O 0.55625(15) -0.24712(13) 0.70938(8) 0.1071(10) Uani 1 1 d D
C20 C 0.39657(14) 0.04874(13) 0.60359(7) 0.0502(8) Uani 1 1 d D
C21 C 0.34191(15) 0.00574(16) 0.61381(9) 0.0656(9) Uani 1 1 d D
H21 H 0.3494 -0.0201 0.6372 0.079 Uiso 1 1 calc R
C22 C 0.27678(16) 0.00016(17) 0.59031(9) 0.0669(9) Uani 1 1 d D
H22 H 0.2406 -0.0295 0.5975 0.080 Uiso 1 1 calc R
C23 C 0.26584(15) 0.03872(18) 0.55623(9) 0.0689(10) Uani 1 1 d D
C24 C 0.31760(16) 0.08360(18) 0.54585(10) 0.0749(10) Uani 1 1 d D
H24 H 0.3089 0.1104 0.5228 0.090 Uiso 1 1 calc R
C25 C 0.38259(17) 0.08914(17) 0.56943(9) 0.0677(10) Uani 1 1 d D
H25 H 0.4177 0.1203 0.5625 0.081 Uiso 1 1 calc R
N4 N 0.19793(15) 0.03043(19) 0.53011(10) 0.1014(11) Uani 1 1 d D
O7 O 0.14991(14) -0.0031(2) 0.54126(9) 0.1338(13) Uani 1 1 d D
O8 O 0.19358(17) 0.0563(2) 0.49715(10) 0.1667(15) Uani 1 1 d D
C26 C 0.97197(13) 0.05899(13) 0.62947(7) 0.0514(8) Uani 1 1 d D
C27 C 1.04415(14) 0.04012(14) 0.65487(7) 0.0557(8) Uani 1 1 d D
C28 C 1.04319(15) 0.00160(16) 0.68963(8) 0.0626(9) Uani 1 1 d D
H28 H 0.9992 -0.0108 0.6978 0.075 Uiso 1 1 calc R
C29 C 1.10693(16) -0.01828(17) 0.71200(9) 0.0694(10) Uani 1 1 d D
H29 H 1.1061 -0.0436 0.7354 0.083 Uiso 1 1 calc R
C30 C 1.17155(15) -0.00034(17) 0.69947(8) 0.0624(9) Uani 1 1 d D
C31 C 1.17370(15) 0.03535(17) 0.66470(8) 0.0655(9) Uani 1 1 d D
H31 H 1.2179 0.0463 0.6562 0.079 Uiso 1 1 calc R
C32 C 1.11058(15) 0.05470(17) 0.64254(8) 0.0642(9) Uani 1 1 d D
H32 H 1.1122 0.0782 0.6187 0.077 Uiso 1 1 calc R
N5 N 1.23922(14) -0.01959(16) 0.72331(8) 0.0809(9) Uani 1 1 d D
O9 O 1.29583(12) -0.00839(17) 0.70999(8) 0.1115(10) Uani 1 1 d D
O10 O 1.23726(15) -0.04602(17) 0.75483(8) 0.1249(11) Uani 1 1 d D
C33 C 0.95592(13) -0.00824(14) 0.60341(7) 0.0514(8) Uani 1 1 d D
C34 C 0.98626(15) -0.01506(16) 0.56860(8) 0.0580(8) Uani 1 1 d D
H34 H 1.0155 0.0214 0.5611 0.070 Uiso 1 1 calc R
C35 C 0.97427(16) -0.07400(16) 0.54497(9) 0.0658(9) Uani 1 1 d D
H35 H 0.9949 -0.0776 0.5217 0.079 Uiso 1 1 calc R
C36 C 0.93152(16) -0.12745(15) 0.55619(9) 0.0631(9) Uani 1 1 d D
C37 C 0.90183(16) -0.12492(16) 0.59081(8) 0.0641(9) Uani 1 1 d D
H37 H 0.8731 -0.1620 0.5981 0.077 Uiso 1 1 calc R
C38 C 0.91594(16) -0.06510(15) 0.61466(8) 0.0601(9) Uani 1 1 d D
H38 H 0.8980 -0.0633 0.6388 0.072 Uiso 1 1 calc R
N6 N 0.91685(17) -0.19063(15) 0.53052(9) 0.0883(10) Uani 1 1 d D
O11 O 0.88998(18) -0.24211(14) 0.54313(8) 0.1281(12) Uani 1 1 d D
O12 O 0.9298(2) -0.18401(16) 0.49647(9) 0.1451(12) Uani 1 1 d D
C39 C 0.91213(14) 0.07815(14) 0.65478(8) 0.0551(8) Uani 1 1 d D
C40 C 0.92789(16) 0.11494(16) 0.68982(8) 0.0612(9) Uani 1 1 d D
H40 H 0.9758 0.1264 0.6985 0.073 Uiso 1 1 calc R
C41 C 0.87456(16) 0.13542(17) 0.71256(9) 0.0661(9) Uani 1 1 d D
H41 H 0.8859 0.1610 0.7359 0.079 Uiso 1 1 calc R
C42 C 0.80477(15) 0.11654(16) 0.69927(8) 0.0614(9) Uani 1 1 d D
C43 C 0.78650(16) 0.08188(18) 0.66459(9) 0.0707(10) Uani 1 1 d D
H43 H 0.7384 0.0710 0.6559 0.085 Uiso 1 1 calc R
C44 C 0.84010(15) 0.06323(18) 0.64261(9) 0.0694(10) Uani 1 1 d D
H44 H 0.8276 0.0398 0.6187 0.083 Uiso 1 1 calc R
N7 N 0.74722(14) 0.13455(16) 0.72355(8) 0.0819(9) Uani 1 1 d D
O13 O 0.68550(13) 0.12434(17) 0.70957(8) 0.1094(10) Uani 1 1 d D
O14 O 0.76531(15) 0.15928(18) 0.75593(8) 0.1272(11) Uani 1 1 d D
C45 C 0.97538(14) 0.12646(14) 0.60381(8) 0.0546(8) Uani 1 1 d D
C46 C 1.02110(16) 0.18396(15) 0.61414(8) 0.0612(9) Uani 1 1 d D
H46 H 1.0523 0.1821 0.6377 0.073 Uiso 1 1 calc R
C47 C 1.02160(17) 0.24330(16) 0.59074(9) 0.0688(10) Uani 1 1 d D
H47 H 1.0533 0.2808 0.5980 0.083 Uiso 1 1 calc R
C48 C 0.97522(17) 0.24673(16) 0.55676(9) 0.0692(10) Uani 1 1 d D
C49 C 0.92668(18) 0.19260(17) 0.54563(10) 0.0773(11) Uani 1 1 d D
H49 H 0.8944 0.1962 0.5226 0.093 Uiso 1 1 calc R
C50 C 0.92694(16) 0.13340(17) 0.56918(9) 0.0666(10) Uani 1 1 d D
H50 H 0.8941 0.0968 0.5620 0.080 Uiso 1 1 calc R
N8 N 0.97610(18) 0.30991(15) 0.53045(10) 0.1007(11) Uani 1 1 d D
O15 O 1.0125(2) 0.35978(14) 0.54211(9) 0.1303(12) Uani 1 1 d D
O16 O 0.9421(2) 0.30524(17) 0.49760(11) 0.1728(16) Uani 1 1 d D
C51 C 0.2833(2) 0.2056(3) 0.40660(11) 0.1813(18) Uani 1 1 d DU
C52 C 0.2888(2) 0.1456(3) 0.38306(13) 0.196(2) Uani 1 1 d DU
C53 C 0.2800(3) 0.1384(4) 0.34274(14) 0.208(2) Uani 1 1 d DU
H53 H 0.2839 0.0952 0.3297 0.249 Uiso 1 1 calc R
C54 C 0.2650(3) 0.2006(3) 0.32442(17) 0.227(3) Uani 1 1 d DU
H54 H 0.2564 0.2005 0.2970 0.273 Uiso 1 1 calc R
C55 C 0.2614(3) 0.2655(4) 0.34383(17) 0.233(3) Uani 1 1 d DU
H55 H 0.2565 0.3078 0.3295 0.280 Uiso 1 1 calc R
C56 C 0.2650(3) 0.2671(4) 0.38289(15) 0.212(2) Uani 1 1 d DU
H56 H 0.2552 0.3098 0.3951 0.254 Uiso 1 1 calc R
C57 C 0.2914(3) 0.2065(5) 0.44673(13) 0.295(5) Uani 1 1 d DU
H57A H 0.2851 0.2544 0.4558 0.443 Uiso 1 1 calc R
H57B H 0.3389 0.1898 0.4567 0.443 Uiso 1 1 calc R
H57C H 0.2558 0.1759 0.4560 0.443 Uiso 1 1 calc R
C58 C 0.3066(4) 0.0834(4) 0.4034(2) 0.328(4) Uani 1 1 d DU
H58A H 0.3091 0.0449 0.3850 0.492 Uiso 1 1 calc R
H58B H 0.2705 0.0729 0.4202 0.492 Uiso 1 1 calc R
H58C H 0.3528 0.0890 0.4191 0.492 Uiso 1 1 calc R
C59 C 0.7291(3) 0.3052(2) 0.59437(12) 0.1777(18) Uani 1 1 d DU
C60 C 0.6730(3) 0.3158(2) 0.61620(14) 0.193(2) Uani 1 1 d DU
C61 C 0.6746(4) 0.3159(3) 0.65740(15) 0.207(2) Uani 1 1 d DU
H61 H 0.6345 0.3225 0.6707 0.248 Uiso 1 1 calc R
C62 C 0.7419(4) 0.3053(3) 0.67456(19) 0.228(3) Uani 1 1 d DU
H62 H 0.7481 0.3032 0.7020 0.273 Uiso 1 1 calc R
C63 C 0.8041(4) 0.2970(3) 0.65663(17) 0.222(3) Uani 1 1 d DU
H63 H 0.8494 0.2957 0.6716 0.266 Uiso 1 1 calc R
C64 C 0.7974(4) 0.2908(3) 0.61728(15) 0.208(2) Uani 1 1 d DU
H64 H 0.8369 0.2773 0.6049 0.249 Uiso 1 1 calc R
C65 C 0.7207(5) 0.3052(3) 0.55331(13) 0.286(5) Uani 1 1 d DU
H65A H 0.7667 0.2968 0.5443 0.430 Uiso 1 1 calc R
H65B H 0.7021 0.3506 0.5437 0.430 Uiso 1 1 calc R
H65C H 0.6876 0.2680 0.5436 0.430 Uiso 1 1 calc R
C66 C 0.6062(4) 0.3276(4) 0.5957(2) 0.333(4) Uani 1 1 d DU
H66A H 0.5716 0.3343 0.6139 0.500 Uiso 1 1 calc R
H66B H 0.5923 0.2872 0.5791 0.500 Uiso 1 1 calc R
H66C H 0.6077 0.3696 0.5797 0.500 Uiso 1 1 calc R

loop_
_atom_site_aniso_label
_atom_site_aniso_U_11
_atom_site_aniso_U_22
_atom_site_aniso_U_33
_atom_site_aniso_U_23
_atom_site_aniso_U_13
_atom_site_aniso_U_12
C1 0.0588(17) 0.0467(16) 0.0498(16) -0.0006(14) 0.0029(14) -0.0042(14)
C2 0.0653(17) 0.0470(16) 0.0499(16) 0.0060(13) 0.0059(14) -0.0089(14)
C3 0.088(2) 0.0544(18) 0.0564(17) -0.0027(15) 0.0295(16) 0.0013(17)
C4 0.096(2) 0.0508(18) 0.066(2) -0.0014(16) 0.0167(18) -0.0024(18)
C5 0.0732(19) 0.0610(19) 0.0628(19) -0.0060(16) 0.0113(16) 0.0031(17)
C6 0.078(2) 0.073(2) 0.0574(18) -0.0037(16) 0.0232(16) -0.0019(18)
C7 0.0656(18) 0.0482(17) 0.0692(19) 0.0003(15) 0.0169(16) -0.0074(15)
N1 0.108(2) 0.0676(18) 0.0812(18) -0.0146(15) 0.0249(17) 0.0014(17)
O1 0.175(2) 0.0676(15) 0.1086(18) -0.0204(14) 0.0545(17) 0.0067(17)
O2 0.203(3) 0.105(2) 0.0840(16) -0.0205(15) 0.0676(18) -0.002(2)
C8 0.0512(15) 0.0491(16) 0.0489(15) 0.0017(13) 0.0044(13) 0.0030(14)
C9 0.0653(18) 0.0553(18) 0.0648(19) -0.0084(15) 0.0137(15) -0.0011(16)
C10 0.080(2) 0.0623(19) 0.0591(18) -0.0065(16) 0.0128(17) 0.0016(18)
C11 0.0589(17) 0.0644(19) 0.0656(19) 0.0049(16) 0.0150(15) 0.0125(16)
C12 0.0541(17) 0.068(2) 0.077(2) 0.0042(17) 0.0031(16) -0.0017(16)
C13 0.0649(18) 0.0605(18) 0.0578(18) -0.0051(15) 0.0071(15) -0.0048(16)
N2 0.0829(18) 0.096(2) 0.091(2) -0.0043(18) 0.0342(16) -0.0049(17)
O3 0.0741(15) 0.192(3) 0.118(2) -0.002(2) 0.0286(15) -0.0379(19)
O4 0.161(2) 0.186(3) 0.116(2) -0.053(2) 0.0803(18) -0.036(2)
C14 0.0567(16) 0.0543(17) 0.0489(16) 0.0009(14) 0.0019(14) -0.0039(15)
C15 0.0724(19) 0.0516(18) 0.071(2) -0.0043(16) -0.0039(17) -0.0106(16)
C16 0.0608(18) 0.078(2) 0.0571(18) 0.0047(17) -0.0081(15) 0.0030(17)
C17 0.077(2) 0.0555(18) 0.0535(18) 0.0108(15) 0.0071(16) 0.0045(16)
C18 0.087(2) 0.0527(18) 0.0550(18) -0.0030(15) -0.0030(17) -0.0003(17)
C19 0.094(2) 0.0558(19) 0.0471(17) 0.0024(15) 0.0007(16) 0.0014(18)
N3 0.0886(19) 0.0768(19) 0.0718(18) 0.0141(15) -0.0046(15) 0.0021(16)
O5 0.176(3) 0.0932(19) 0.0904(18) 0.0155(16) -0.0498(19) 0.0151(19)
O6 0.146(2) 0.0618(14) 0.1042(19) 0.0191(15) -0.0205(17) 0.0017(16)
C20 0.0539(16) 0.0457(15) 0.0492(16) -0.0022(14) -0.0001(13) 0.0065(14)
C21 0.0613(18) 0.072(2) 0.0644(18) 0.0026(17) 0.0097(16) -0.0074(17)
C22 0.0585(18) 0.073(2) 0.071(2) -0.0116(18) 0.0142(16) -0.0075(17)
C23 0.0541(18) 0.080(2) 0.070(2) -0.0002(18) 0.0008(16) 0.0095(17)
C24 0.066(2) 0.077(2) 0.079(2) 0.0154(19) -0.0020(18) 0.0139(19)
C25 0.0648(19) 0.0618(19) 0.074(2) 0.0077(17) -0.0004(17) -0.0033(17)
N4 0.0574(17) 0.132(3) 0.109(2) 0.011(2) -0.0097(17) 0.0019(19)
O7 0.0599(15) 0.211(3) 0.128(2) 0.013(2) 0.0012(16) -0.027(2)
O8 0.093(2) 0.238(4) 0.153(3) 0.081(3) -0.044(2) -0.023(2)
C26 0.0506(16) 0.0516(16) 0.0509(16) -0.0012(14) 0.0025(13) -0.0014(14)
C27 0.0536(16) 0.0641(18) 0.0495(16) -0.0041(15) 0.0074(14) -0.0006(15)
C28 0.0549(16) 0.075(2) 0.0590(18) 0.0157(16) 0.0095(14) -0.0042(16)
C29 0.0668(19) 0.076(2) 0.0643(19) 0.0242(17) 0.0044(16) -0.0020(17)
C30 0.0584(17) 0.075(2) 0.0509(17) 0.0025(16) -0.0052(15) 0.0050(16)
C31 0.0511(16) 0.083(2) 0.0623(19) 0.0058(17) 0.0089(15) 0.0005(17)
C32 0.0480(16) 0.088(2) 0.0558(17) 0.0059(17) 0.0029(14) 0.0045(17)
N5 0.0636(16) 0.101(2) 0.0754(17) 0.0212(16) -0.0024(14) 0.0078(16)
O9 0.0584(14) 0.164(3) 0.1081(19) 0.0288(19) -0.0029(14) 0.0058(17)
O10 0.0928(18) 0.180(3) 0.0957(18) 0.0620(19) -0.0106(15) 0.0126(19)
C33 0.0446(14) 0.0553(17) 0.0527(16) 0.0022(14) 0.0006(13) -0.0023(14)
C34 0.0557(17) 0.0652(18) 0.0550(17) 0.0000(15) 0.0137(14) 0.0030(15)
C35 0.0679(18) 0.074(2) 0.0556(18) -0.0148(16) 0.0084(15) 0.0016(18)
C36 0.0671(18) 0.0502(17) 0.069(2) -0.0135(16) -0.0039(16) 0.0091(16)
C37 0.0659(18) 0.0580(18) 0.067(2) 0.0037(16) 0.0019(16) -0.0071(16)
C38 0.0674(19) 0.0633(19) 0.0496(16) -0.0012(15) 0.0076(15) -0.0044(16)
N6 0.106(2) 0.0721(18) 0.086(2) -0.0189(17) 0.0065(18) -0.0018(17)
O11 0.194(3) 0.0720(17) 0.118(2) -0.0185(16) 0.019(2) -0.0319(19)
O12 0.205(3) 0.129(2) 0.114(2) -0.0545(18) 0.065(2) -0.037(2)
C39 0.0543(17) 0.0597(18) 0.0506(16) -0.0016(14) 0.0043(14) -0.0023(15)
C40 0.0531(16) 0.070(2) 0.0616(18) -0.0143(16) 0.0120(14) -0.0044(16)
C41 0.073(2) 0.069(2) 0.0555(18) -0.0154(16) 0.0070(16) -0.0063(17)
C42 0.0655(18) 0.0666(19) 0.0541(17) -0.0081(15) 0.0155(15) -0.0074(16)
C43 0.0504(17) 0.099(2) 0.0638(19) -0.0135(18) 0.0107(15) -0.0108(18)
C44 0.0574(18) 0.095(2) 0.0547(18) -0.0181(17) 0.0045(15) -0.0054(18)
N7 0.0756(17) 0.099(2) 0.0755(17) -0.0217(16) 0.0251(15) 0.0088(17)
O13 0.0669(14) 0.156(2) 0.1101(18) -0.0316(18) 0.0297(14) -0.0005(17)
O14 0.1028(19) 0.184(3) 0.1015(18) -0.0620(19) 0.0410(15) -0.007(2)
C45 0.0532(16) 0.0544(17) 0.0572(17) -0.0018(14) 0.0112(14) -0.0007(15)
C46 0.0670(19) 0.0610(19) 0.0552(17) -0.0038(15) 0.0058(15) -0.0047(16)
C47 0.085(2) 0.0525(18) 0.070(2) -0.0089(16) 0.0128(17) -0.0017(17)
C48 0.084(2) 0.0518(18) 0.074(2) 0.0081(16) 0.0179(18) 0.0139(17)
C49 0.066(2) 0.075(2) 0.084(2) 0.0174(19) -0.0151(18) 0.0032(19)
C50 0.0580(18) 0.0627(19) 0.076(2) 0.0135(17) -0.0025(17) 0.0021(16)
N8 0.116(2) 0.0670(19) 0.117(3) 0.0183(19) 0.005(2) 0.0047(18)
O15 0.197(3) 0.0637(16) 0.128(2) 0.0136(16) 0.010(2) -0.0220(19)
O16 0.232(4) 0.117(2) 0.147(3) 0.055(2) -0.063(3) -0.028(3)
C51 0.100(3) 0.375(5) 0.065(2) 0.024(3) -0.002(2) -0.102(4)
C52 0.095(3) 0.357(5) 0.125(3) 0.060(3) -0.021(3) -0.077(4)
C53 0.114(3) 0.382(5) 0.128(3) -0.019(4) 0.020(3) -0.104(4)
C54 0.139(4) 0.413(6) 0.131(4) 0.040(4) 0.016(4) -0.107(5)
C55 0.158(5) 0.365(6) 0.167(4) 0.081(5) -0.012(4) -0.118(5)
C56 0.109(3) 0.384(5) 0.143(4) 0.046(4) 0.022(3) -0.094(4)
C57 0.177(5) 0.628(14) 0.076(3) 0.001(5) 0.001(4) -0.138(8)
C58 0.163(6) 0.362(6) 0.432(9) 0.178(7) -0.071(8) -0.005(7)
C59 0.345(5) 0.102(3) 0.076(2) 0.017(3) -0.010(3) -0.097(4)
C60 0.320(5) 0.093(3) 0.147(3) 0.046(3) -0.039(3) -0.075(4)
C61 0.359(5) 0.116(4) 0.149(4) 0.003(4) 0.046(4) -0.094(5)
C62 0.364(6) 0.142(4) 0.164(5) 0.007(4) -0.018(4) -0.118(5)
C63 0.306(5) 0.158(5) 0.174(4) 0.033(4) -0.073(4) -0.095(5)
C64 0.348(5) 0.107(3) 0.151(4) 0.001(4) -0.031(4) -0.095(4)
C65 0.604(14) 0.162(5) 0.081(3) 0.012(4) -0.004(5) -0.106(8)
C66 0.308(6) 0.176(6) 0.465(9) 0.126(7) -0.149(7) 0.017(7)

loop_
_atom_type_symbol
_atom_type_description
_atom_type_scat_dispersion_real
_atom_type_scat_dispersion_imag
_atom_type_scat_source
C C 0.0033 0.0016 'International Tables Vol C Tables 4.2.6.8 and 6.1.1.4'
H H 0.0000 0.0000 'International Tables Vol C Tables 4.2.6.8 and 6.1.1.4'
N N 0.0061 0.0033 'International Tables Vol C Tables 4.2.6.8 and 6.1.1.4'
O O 0.0106 0.0060 'International Tables Vol C Tables 4.2.6.8 and 6.1.1.4'

loop_
_geom_angle_atom_site_label_1
_geom_angle_atom_site_label_2
_geom_angle_atom_site_label_3
_geom_angle
C8 C1 C2 114.1(2)
C8 C1 C20 111.4(2)
C2 C1 C20 102.81(19)
C8 C1 C14 103.14(19)
C2 C1 C14 111.9(2)
C20 C1 C14 113.9(2)
C7 C2 C3 116.2(3)
C7 C2 C1 121.2(2)
C3 C2 C1 122.4(2)
C4 C3 C2 122.7(3)
C5 C4 C3 119.1(3)
C4 C5 C6 121.0(3)
C4 C5 N1 119.0(3)
C6 C5 N1 120.0(3)
C5 C6 C7 118.7(3)
C2 C7 C6 122.2(3)
O2 N1 O1 124.1(3)
O2 N1 C5 118.2(3)
O1 N1 C5 117.8(3)
C13 C8 C9 117.8(3)
C13 C8 C1 123.0(2)
C9 C8 C1 119.1(2)
C10 C9 C8 121.3(3)
C11 C10 C9 118.7(3)
C10 C11 C12 122.3(3)
C10 C11 N2 119.3(3)
C12 C11 N2 118.3(3)
C11 C12 C13 118.5(3)
C8 C13 C12 121.2(3)
O3 N2 O4 122.9(3)
O3 N2 C11 119.6(3)
O4 N2 C11 117.2(3)
C19 C14 C15 117.8(3)
C19 C14 C1 122.1(2)
C15 C14 C1 119.9(2)
C16 C15 C14 121.4(3)
C17 C16 C15 118.3(3)
C18 C17 C16 121.9(3)
C18 C17 N3 118.5(3)
C16 C17 N3 119.6(3)
C17 C18 C19 119.1(3)
C18 C19 C14 121.5(3)
O5 N3 O6 122.7(3)
O5 N3 C17 118.5(3)
O6 N3 C17 118.8(3)
C21 C20 C25 117.8(3)
C21 C20 C1 124.1(2)
C25 C20 C1 118.0(2)
C22 C21 C20 121.6(3)
C23 C22 C21 119.0(3)
C24 C23 C22 121.1(3)
C24 C23 N4 119.6(3)
C22 C23 N4 119.3(3)
C23 C24 C25 119.8(3)
C24 C25 C20 120.7(3)
O7 N4 O8 122.6(3)
O7 N4 C23 119.1(3)
O8 N4 C23 118.2(3)
C39 C26 C45 102.38(19)
C39 C26 C27 112.3(2)
C45 C26 C27 114.2(2)
C39 C26 C33 114.3(2)
C45 C26 C33 110.9(2)
C27 C26 C33 103.15(19)
C32 C27 C28 118.1(2)
C32 C27 C26 122.2(2)
C28 C27 C26 119.5(2)
C29 C28 C27 120.6(3)
C30 C29 C28 119.3(3)
C31 C30 C29 121.0(3)
C31 C30 N5 119.1(3)
C29 C30 N5 119.9(3)
C32 C31 C30 119.5(3)
C31 C32 C27 121.3(3)
O10 N5 O9 122.5(3)
O10 N5 C30 118.9(3)
O9 N5 C30 118.5(3)
C38 C33 C34 117.5(3)
C38 C33 C26 122.5(2)
C34 C33 C26 119.9(2)
C35 C34 C33 121.8(3)
C36 C35 C34 118.8(3)
C35 C36 C37 122.2(3)
C35 C36 N6 119.4(3)
C37 C36 N6 118.4(3)
C36 C37 C38 117.9(3)
C33 C38 C37 121.7(3)
O11 N6 O12 124.7(3)
O11 N6 C36 119.1(3)
O12 N6 C36 116.1(3)
C40 C39 C44 116.9(3)
C40 C39 C26 121.0(2)
C44 C39 C26 122.0(2)
C39 C40 C41 122.3(3)
C42 C41 C40 117.4(3)
C43 C42 C41 122.4(3)
C43 C42 N7 118.7(3)
C41 C42 N7 118.9(3)
C42 C43 C44 118.8(3)
C43 C44 C39 122.2(3)
O13 N7 O14 124.4(3)
O13 N7 C42 117.9(3)
O14 N7 C42 117.7(3)
C46 C45 C50 116.8(3)
C46 C45 C26 123.9(2)
C50 C45 C26 119.2(2)
C47 C46 C45 121.9(3)
C48 C47 C46 119.1(3)
C47 C48 C49 121.7(3)
C47 C48 N8 120.0(3)
C49 C48 N8 118.3(3)
C50 C49 C48 118.6(3)
C49 C50 C45 121.7(3)
O15 N8 O16 124.8(3)
O15 N8 C48 118.0(3)
O16 N8 C48 117.1(3)
C57 C51 C52 125.8(6)
C57 C51 C56 123.5(6)
C52 C51 C56 110.7(4)
C53 C52 C58 114.5(6)
C53 C52 C51 130.5(6)
C58 C52 C51 114.9(5)
C54 C53 C52 112.1(6)
C53 C54 C55 124.0(6)
C56 C55 C54 120.0(7)
C55 C56 C51 122.1(6)
C60 C59 C65 123.5(6)
C60 C59 C64 114.6(4)
C65 C59 C64 121.8(6)
C66 C60 C59 116.9(5)
C66 C60 C61 114.5(6)
C59 C60 C61 128.6(5)
C62 C61 C60 109.8(6)
C61 C62 C63 128.1(6)
C64 C63 C62 118.5(6)
C63 C64 C59 119.7(6)

loop_
_geom_bond_atom_site_label_1
_geom_bond_atom_site_label_2
_geom_bond_distance
C1 C8 1.535(4)
C1 C2 1.539(4)
C1 C20 1.545(3)
C1 C14 1.552(3)
C2 C7 1.376(4)
C2 C3 1.392(4)
C3 C4 1.367(4)
C4 C5 1.360(4)
C5 C6 1.371(4)
C5 N1 1.471(4)
C6 C7 1.390(4)
N1 O2 1.194(4)
N1 O1 1.220(3)
C8 C13 1.382(4)
C8 C9 1.388(4)
C9 C10 1.377(4)
C10 C11 1.353(4)
C11 C12 1.366(4)
C11 N2 1.465(4)
C12 C13 1.383(4)
N2 O3 1.200(4)
N2 O4 1.225(4)
C14 C19 1.383(4)
C14 C15 1.390(4)
C15 C16 1.389(4)
C16 C17 1.371(4)
C17 C18 1.365(4)
C17 N3 1.465(4)
C18 C19 1.377(4)
N3 O5 1.200(3)
N3 O6 1.223(3)
C20 C21 1.378(4)
C20 C25 1.387(4)
C21 C22 1.371(4)
C22 C23 1.362(4)
C23 C24 1.360(4)
C23 N4 1.461(4)
C24 C25 1.370(4)
N4 O7 1.194(4)
N4 O8 1.219(4)
C26 C39 1.539(4)
C26 C45 1.543(4)
C26 C27 1.546(3)
C26 C33 1.548(3)
C27 C32 1.385(4)
C27 C28 1.391(4)
C28 C29 1.379(4)
C29 C30 1.371(4)
C30 C31 1.368(4)
C30 N5 1.457(4)
C31 C32 1.364(4)
N5 O10 1.190(3)
N5 O9 1.220(3)
C33 C38 1.381(4)
C33 C34 1.387(4)
C34 C35 1.368(4)
C35 C36 1.364(4)
C36 C37 1.370(4)
C36 N6 1.476(4)
C37 C38 1.389(4)
N6 O11 1.191(4)
N6 O12 1.224(4)
C39 C40 1.379(4)
C39 C44 1.382(4)
C40 C41 1.392(4)
C41 C42 1.368(4)
C42 C43 1.355(4)
C42 N7 1.477(4)
C43 C44 1.370(4)
N7 O13 1.203(3)
N7 O14 1.207(3)
C45 C46 1.390(4)
C45 C50 1.399(4)
C46 C47 1.369(4)
C47 C48 1.357(4)
C48 C49 1.379(4)
C48 N8 1.486(4)
C49 C50 1.369(4)
N8 O15 1.192(4)
N8 O16 1.219(4)
C51 C57 1.360(5)
C51 C52 1.393(7)
C51 C56 1.423(7)
C52 C53 1.373(6)
C52 C58 1.373(8)
C53 C54 1.334(8)
C54 C55 1.389(8)
C55 C56 1.328(7)
C59 C60 1.375(7)
C59 C65 1.392(6)
C59 C64 1.432(7)
C60 C66 1.366(7)
C60 C61 1.404(6)
C61 C62 1.331(8)
C62 C63 1.387(8)
C63 C64 1.339(7)
